data_4321078
loop_
_publ_author_name
'Bas de Bruin'
'Eckhard Bill'
'Eberhard Bothe'
'Thomas Weyherm\"uller'
'Karl Wieghardt'

_publ_section_title
;
 Molecular and Electronic Structures of Bis(pyridine-2,6-diimine)metal
 Complexes [ML2](PF6)n (n = 0, 1, 2, 3; M = Mn, Fe, Co, Ni, Cu, Zn)
;
_journal_name_full 'Inorganic Chemistry'
_journal_page_first 2936
_journal_page_last 2947
_journal_paper_doi 10.1021/ic000113j
_journal_volume 39
_journal_year 2000
_chemical_formula_structural '[C46 H46 Cu N6 O4]2+, 2 (P F6)-'
_chemical_formula_sum 'C46 H46 Cu F12 N6 O4 P2'
_chemical_formula_weight 1100.37
_chemical_name_systematic
; 
 ? 
;
_space_group_IT_number 14
_symmetry_cell_setting monoclinic
_symmetry_space_group_name_Hall '-P 2ybc'
_symmetry_space_group_name_H-M 'P 1 21/c 1'
_atom_sites_solution_hydrogens geom
_atom_sites_solution_primary direct
_atom_sites_solution_secondary difmap
_audit_creation_method SHELXL
_cell_angle_alpha 90.00
_cell_angle_beta 111.890(10)
_cell_angle_gamma 90.00
_cell_formula_units_Z 4
_cell_length_a 17.7990(8)
_cell_length_b 16.7966(8)
_cell_length_c 17.1107(8)
_cell_measurement_reflns_used 18649
_cell_measurement_temperature 100(2)
_cell_volume 4746.6(5)
_computing_structure_refinement 'SHELXL-93 (Sheldrick, 1993)'
_computing_structure_solution 'SHELXS-86 (Sheldrick, 1990)'
_diffrn_ambient_temperature 100(2)
_diffrn_measurement_device 'Nonius KappaCCD'
_diffrn_measurement_method '\w, 679 frames a 1 deg. / 39 sec.'
_diffrn_radiation_monochromator graphite
_diffrn_radiation_source 'fine-focus sealed tube'
_diffrn_radiation_type MoK\a
_diffrn_radiation_wavelength 0.71073
_diffrn_reflns_av_R_equivalents 0.0644
_diffrn_reflns_av_sigmaI/netI 0.0541
_diffrn_reflns_limit_h_max 27
_diffrn_reflns_limit_h_min -27
_diffrn_reflns_limit_k_max 25
_diffrn_reflns_limit_k_min -25
_diffrn_reflns_limit_l_max 26
_diffrn_reflns_limit_l_min -26
_diffrn_reflns_number 97330
_diffrn_reflns_theta_max 33.00
_diffrn_reflns_theta_min 1.86
_exptl_absorpt_coefficient_mu 0.626
_exptl_absorpt_correction_type 'Not measured'
_exptl_crystal_colour 'dark orange'
_exptl_crystal_density_diffrn 1.540
_exptl_crystal_description 'transparent block'
_exptl_crystal_F_000 2252
_exptl_crystal_size_max 0.28
_exptl_crystal_size_mid 0.28
_exptl_crystal_size_min 0.12
_refine_diff_density_max 0.473
_refine_diff_density_min -0.502
_refine_diff_density_rms 0.070
_refine_ls_extinction_method none
_refine_ls_goodness_of_fit_all 1.047
_refine_ls_goodness_of_fit_obs 1.187
_refine_ls_matrix_type full
_refine_ls_number_parameters 640
_refine_ls_number_reflns 17900
_refine_ls_number_restraints 0
_refine_ls_restrained_S_all 1.048
_refine_ls_restrained_S_obs 1.187
_refine_ls_R_factor_all 0.0690
_refine_ls_R_factor_obs 0.0381
_refine_ls_shift/esd_max 0.001
_refine_ls_shift/esd_mean 0.000
_refine_ls_structure_factor_coef Fsqd
_refine_ls_weighting_details 'w=1/[\s^2^(Fo^2^)+(0.0508P)^2^+0.0000P] where P=(Fo^2^+2Fc^2^)/3'
_refine_ls_weighting_scheme calc
_refine_ls_wR_factor_all 0.0989
_refine_ls_wR_factor_obs 0.0924
_reflns_number_observed 12337
_reflns_number_total 17913
_reflns_observed_criterion >2sigma(I)
_cod_data_source_file ic000113j_7.cif
_cod_data_source_block '[Cu(II)L(0)2]2+'
_cod_depositor_comments
;
The following automatic conversions were performed:

'_symmetry_cell_setting' value 'Monoclinic' changed to 'monoclinic'
according to the built-in table from CIF Core dictionary named
'cif_core.dic' version 2.4.1 from 2010-06-29.

Automatic conversion script
Id: cif_fix_values 1646 2011-03-28 12:23:43Z adriana 

The following automatic conversions were performed:

'_refine_ls_weighting_scheme' value 'calc
w=1/[\s^2^(Fo^2^)+(0.0508P)^2^+0.0000P] where P=(Fo^2^+2Fc^2^)/3' was
changed to 'calc'. New tag '_refine_ls_weighting_details' was
created. The value of the new tag was set to
'w=1/[\s^2^(Fo^2^)+(0.0508P)^2^+0.0000P] where P=(Fo^2^+2Fc^2^)/3'.

Automatic conversion script
Id: cif_fix_values 3143 2015-03-26 13:38:13Z robertas 
;
_cod_original_cell_volume 4746.6(4)
_cod_database_code 4321078

loop_
_symmetry_equiv_pos_as_xyz
'x, y, z'
'-x, y+1/2, -z+1/2'
'-x, -y, -z'
'x, -y-1/2, z-1/2'

loop_
_atom_site_aniso_label
_atom_site_aniso_U_11
_atom_site_aniso_U_22
_atom_site_aniso_U_33
_atom_site_aniso_U_23
_atom_site_aniso_U_13
_atom_site_aniso_U_12
Cu1 0.01565(8) 0.01326(8) 0.01154(8) -0.00053(6) 0.00385(6) 0.00006(6)
O1 0.0230(5) 0.0334(6) 0.0157(5) 0.0034(4) -0.0002(4) -0.0104(4)
O2 0.0308(6) 0.0207(5) 0.0239(5) -0.0003(4) 0.0110(5) 0.0090(4)
O3 0.0284(6) 0.0238(5) 0.0134(5) -0.0018(4) 0.0056(4) 0.0016(4)
O4 0.0227(5) 0.0135(5) 0.0402(6) -0.0001(4) 0.0123(5) -0.0005(4)
N1 0.0182(6) 0.0157(5) 0.0136(5) 0.0005(4) 0.0053(4) 0.0001(4)
N2 0.0167(5) 0.0156(5) 0.0128(5) -0.0005(4) 0.0054(4) -0.0017(4)
N3 0.0172(5) 0.0147(5) 0.0127(5) -0.0002(4) 0.0056(4) -0.0006(4)
N4 0.0180(5) 0.0159(5) 0.0125(5) 0.0000(4) 0.0046(4) 0.0001(4)
N5 0.0132(5) 0.0142(5) 0.0134(5) 0.0002(4) 0.0041(4) 0.0002(4)
N6 0.0178(5) 0.0135(5) 0.0140(5) -0.0003(4) 0.0047(4) 0.0007(4)
C1 0.0261(8) 0.0409(10) 0.0177(7) 0.0046(7) -0.0023(6) -0.0051(7)
C2 0.0166(6) 0.0248(7) 0.0159(6) 0.0008(5) 0.0034(5) -0.0027(5)
C3 0.0220(7) 0.0236(7) 0.0160(7) 0.0064(5) 0.0034(5) -0.0009(6)
C4 0.0230(7) 0.0172(7) 0.0205(7) 0.0046(5) 0.0053(6) -0.0009(5)
C5 0.0178(6) 0.0156(6) 0.0154(6) 0.0003(5) 0.0041(5) 0.0007(5)
C6 0.0212(7) 0.0185(6) 0.0164(6) 0.0038(5) 0.0041(5) -0.0008(5)
C7 0.0235(7) 0.0193(7) 0.0188(7) 0.0027(5) 0.0055(6) -0.0054(5)
C8 0.0185(6) 0.0176(6) 0.0181(6) -0.0004(5) 0.0076(5) 0.0003(5)
C9 0.0212(7) 0.0261(8) 0.0391(9) -0.0108(7) 0.0053(7) 0.0054(6)
C10 0.0190(6) 0.0156(6) 0.0161(6) -0.0010(5) 0.0076(5) 0.0001(5)
C11 0.0240(7) 0.0204(7) 0.0225(7) -0.0044(5) 0.0093(6) 0.0023(6)
C12 0.0299(8) 0.0205(7) 0.0214(7) -0.0087(6) 0.0086(6) -0.0027(6)
C13 0.0222(7) 0.0215(7) 0.0170(7) -0.0057(5) 0.0040(5) -0.0038(6)
C14 0.0186(6) 0.0159(6) 0.0133(6) -0.0010(5) 0.0060(5) -0.0021(5)
C15 0.0165(6) 0.0164(6) 0.0138(6) 0.0001(5) 0.0057(5) -0.0023(5)
C16 0.0170(7) 0.0259(8) 0.0260(8) -0.0086(6) 0.0028(6) -0.0011(6)
C17 0.0161(6) 0.0151(6) 0.0157(6) -0.0012(5) 0.0055(5) -0.0026(5)
C18 0.0173(6) 0.0172(6) 0.0147(6) 0.0009(5) 0.0042(5) -0.0014(5)
C19 0.0244(7) 0.0180(6) 0.0149(6) -0.0024(5) 0.0077(5) -0.0022(5)
C20 0.0213(7) 0.0147(6) 0.0211(7) -0.0020(5) 0.0088(5) -0.0011(5)
C21 0.0223(7) 0.0185(7) 0.0192(7) 0.0038(5) 0.0063(6) 0.0023(5)
C22 0.0213(7) 0.0205(7) 0.0144(6) -0.0008(5) 0.0061(5) -0.0005(5)
C23 0.0295(8) 0.0249(8) 0.0303(8) -0.0008(6) 0.0085(7) 0.0101(6)
C31 0.0358(9) 0.0346(9) 0.0133(7) -0.0004(6) 0.0036(6) 0.0039(7)
C32 0.0237(7) 0.0173(6) 0.0129(6) -0.0003(5) 0.0063(5) -0.0029(5)
C33 0.0202(7) 0.0218(7) 0.0158(6) 0.0025(5) 0.0047(5) 0.0008(5)
C34 0.0209(7) 0.0191(7) 0.0167(6) 0.0013(5) 0.0075(5) 0.0028(5)
C35 0.0205(6) 0.0150(6) 0.0124(6) 0.0002(5) 0.0063(5) -0.0024(5)
C36 0.0193(6) 0.0154(6) 0.0158(6) 0.0024(5) 0.0047(5) 0.0008(5)
C37 0.0226(7) 0.0147(6) 0.0177(6) -0.0006(5) 0.0089(5) 0.0011(5)
C38 0.0139(6) 0.0156(6) 0.0160(6) 0.0010(5) 0.0054(5) -0.0003(5)
C39 0.0242(7) 0.0143(6) 0.0173(6) 0.0025(5) 0.0061(5) 0.0023(5)
C40 0.0142(6) 0.0145(6) 0.0146(6) -0.0003(5) 0.0044(5) -0.0001(5)
C41 0.0200(7) 0.0146(6) 0.0204(7) -0.0018(5) 0.0078(5) -0.0006(5)
C42 0.0218(7) 0.0168(6) 0.0187(7) -0.0065(5) 0.0074(5) -0.0032(5)
C43 0.0178(6) 0.0180(6) 0.0130(6) -0.0024(5) 0.0042(5) -0.0009(5)
C44 0.0142(6) 0.0147(6) 0.0132(6) -0.0005(5) 0.0042(5) 0.0005(5)
C45 0.0144(6) 0.0155(6) 0.0132(6) -0.0003(5) 0.0041(5) 0.0020(5)
C46 0.0228(7) 0.0194(6) 0.0124(6) 0.0013(5) 0.0049(5) -0.0006(5)
C47 0.0225(7) 0.0136(6) 0.0212(7) -0.0010(5) 0.0075(6) 0.0030(5)
C48 0.0189(6) 0.0167(6) 0.0198(7) 0.0003(5) 0.0088(5) 0.0009(5)
C49 0.0188(6) 0.0145(6) 0.0123(6) 0.0000(5) 0.0023(5) -0.0005(5)
C50 0.0201(7) 0.0149(6) 0.0246(7) -0.0022(5) 0.0071(6) 0.0028(5)
C51 0.0170(7) 0.0198(7) 0.0299(8) 0.0000(6) 0.0091(6) 0.0016(5)
C52 0.0187(6) 0.0140(6) 0.0199(7) 0.0006(5) 0.0039(5) -0.0011(5)
C53 0.0293(8) 0.0133(6) 0.0361(9) -0.0006(6) 0.0114(7) 0.0001(6)
P1 0.0204(2) 0.0171(2) 0.0155(2) 0.00034(13) 0.00731(14) 0.00098(13)
F1 0.0313(5) 0.0364(5) 0.0345(5) 0.0140(4) 0.0090(4) 0.0136(4)
F2 0.0364(5) 0.0199(4) 0.0264(5) -0.0032(4) 0.0094(4) -0.0077(4)
F3 0.0403(5) 0.0298(5) 0.0275(5) -0.0037(4) 0.0228(4) 0.0010(4)
F4 0.0271(5) 0.0311(5) 0.0262(5) -0.0085(4) 0.0118(4) -0.0101(4)
F5 0.0330(5) 0.0319(5) 0.0213(4) -0.0037(4) 0.0161(4) -0.0041(4)
F6 0.0252(4) 0.0222(4) 0.0278(5) 0.0080(4) 0.0079(4) 0.0041(3)
P2 0.0192(2) 0.0247(2) 0.0135(2) 0.00119(14) 0.00598(14) -0.00302(14)
F10 0.0494(6) 0.0232(5) 0.0319(5) 0.0016(4) 0.0166(5) -0.0009(4)
F11 0.0336(5) 0.0315(5) 0.0422(6) 0.0172(4) 0.0125(5) 0.0039(4)
F12 0.0275(5) 0.0563(6) 0.0248(5) 0.0010(4) 0.0161(4) -0.0018(4)
F13 0.0254(5) 0.0590(7) 0.0159(4) -0.0088(4) 0.0056(4) -0.0112(4)
F14 0.0230(4) 0.0368(5) 0.0203(4) -0.0009(4) 0.0018(4) -0.0074(4)
F15 0.0299(5) 0.0358(5) 0.0221(4) -0.0092(4) 0.0154(4) -0.0104(4)

loop_
_atom_site_label
_atom_site_type_symbol
_atom_site_fract_x
_atom_site_fract_y
_atom_site_fract_z
_atom_site_U_iso_or_equiv
_atom_site_thermal_displace_type
_atom_site_occupancy
_atom_site_calc_flag
_atom_site_refinement_flags
_atom_site_disorder_group
Cu1 Cu 0.277563(10) 0.039965(9) 0.090106(10) 0.01384(4) Uani 1 d . .
O1 O 0.65823(6) 0.11878(6) 0.37619(6) 0.0262(2) Uani 1 d . .
O2 O -0.02169(6) 0.30357(6) 0.09561(6) 0.0249(2) Uani 1 d . .
O3 O 0.22174(6) 0.05698(6) -0.32148(6) 0.0225(2) Uani 1 d . .
O4 O 0.13502(6) -0.31075(6) 0.20897(7) 0.0253(2) Uani 1 d . .
N1 N 0.39450(7) -0.01496(7) 0.11895(7) 0.0160(2) Uani 1 d . .
N2 N 0.25176(7) -0.05025(6) 0.01365(7) 0.0151(2) Uani 1 d . .
N3 N 0.14938(7) 0.05673(6) 0.02053(7) 0.0149(2) Uani 1 d . .
N4 N 0.29330(7) 0.14155(6) 0.01340(7) 0.0158(2) Uani 1 d . .
N5 N 0.30644(6) 0.12914(6) 0.16934(7) 0.0139(2) Uani 1 d . .
N6 N 0.27562(7) -0.01459(6) 0.20708(7) 0.0155(2) Uani 1 d . .
C1 C 0.69297(10) 0.08072(10) 0.45628(9) 0.0312(4) Uani 1 d . .
H1A H 0.73745(10) 0.11336(10) 0.49379(9) 0.047 Uiso 1 calc R .
H1B H 0.71375(10) 0.02827(10) 0.44928(9) 0.047 Uiso 1 calc R .
H1C H 0.65155(10) 0.07441(10) 0.48077(9) 0.047 Uiso 1 calc R .
C2 C 0.59469(8) 0.08079(9) 0.31571(9) 0.0199(3) Uani 1 d . .
C3 C 0.56453(9) 0.00709(9) 0.32689(9) 0.0216(3) Uani 1 d . .
H3 H 0.58790(9) -0.02039(9) 0.37891(9) 0.026 Uiso 1 calc R .
C4 C 0.49950(9) -0.02616(8) 0.26087(9) 0.0210(3) Uani 1 d . .
H4 H 0.47840(9) -0.07636(8) 0.26815(9) 0.025 Uiso 1 calc R .
C5 C 0.46552(8) 0.01389(8) 0.18457(8) 0.0169(3) Uani 1 d . .
C6 C 0.49546(8) 0.08837(8) 0.17469(9) 0.0195(3) Uani 1 d . .
H6 H 0.47110(8) 0.11673(8) 0.12336(9) 0.023 Uiso 1 calc R .
C7 C 0.56041(9) 0.12103(8) 0.23933(9) 0.0212(3) Uani 1 d . .
H7 H 0.58175(9) 0.17100(8) 0.23173(9) 0.025 Uiso 1 calc R .
C8 C 0.39099(8) -0.08270(8) 0.08293(9) 0.0178(3) Uani 1 d . .
C9 C 0.45971(9) -0.13942(9) 0.09744(11) 0.0305(4) Uani 1 d . .
H9A H 0.50896(9) -0.11752(9) 0.14017(11) 0.046 Uiso 1 calc R .
H9B H 0.46841(9) -0.14731(9) 0.04469(11) 0.046 Uiso 1 calc R .
H9C H 0.44677(9) -0.19057(9) 0.11697(11) 0.046 Uiso 1 calc R .
C10 C 0.30952(8) -0.10374(8) 0.02010(8) 0.0166(3) Uani 1 d . .
C11 C 0.29177(9) -0.17269(9) -0.02865(9) 0.0221(3) Uani 1 d . .
H11 H 0.33238(9) -0.21140(9) -0.02301(9) 0.027 Uiso 1 calc R .
C12 C 0.21290(9) -0.18326(9) -0.08583(9) 0.0242(3) Uani 1 d . .
H12 H 0.19930(9) -0.22961(9) -0.12009(9) 0.029 Uiso 1 calc R .
C13 C 0.15378(9) -0.12634(8) -0.09317(9) 0.0212(3) Uani 1 d . .
H13 H 0.10002(9) -0.13286(8) -0.13272(9) 0.025 Uiso 1 calc R .
C14 C 0.17528(8) -0.05967(8) -0.04121(8) 0.0159(3) Uani 1 d . .
C15 C 0.11854(8) 0.00517(8) -0.03894(8) 0.0156(2) Uani 1 d . .
C16 C 0.03363(8) 0.00307(9) -0.10171(10) 0.0245(3) Uani 1 d . .
H16A H 0.00366(8) 0.04887(9) -0.09280(10) 0.037 Uiso 1 calc R .
H16B H 0.00739(8) -0.04627(9) -0.09478(10) 0.037 Uiso 1 calc R .
H16C H 0.03411(8) 0.00522(9) -0.15875(10) 0.037 Uiso 1 calc R .
C17 C 0.10492(8) 0.12239(8) 0.03370(8) 0.0158(2) Uani 1 d . .
C18 C 0.11235(8) 0.13698(8) 0.11677(8) 0.0169(3) Uani 1 d . .
H18 H 0.14759(8) 0.10491(8) 0.16100(8) 0.020 Uiso 1 calc R .
C19 C 0.06917(8) 0.19730(8) 0.13516(9) 0.0190(3) Uani 1 d . .
H19 H 0.07346(8) 0.20559(8) 0.19159(9) 0.023 Uiso 1 calc R .
C20 C 0.01916(8) 0.24623(8) 0.07098(9) 0.0187(3) Uani 1 d . .
C21 C 0.01433(9) 0.23534(8) -0.01133(9) 0.0204(3) Uani 1 d . .
H21 H -0.01788(9) 0.26999(8) -0.05479(9) 0.025 Uiso 1 calc R .
C22 C 0.05705(8) 0.17329(8) -0.02961(9) 0.0189(3) Uani 1 d . .
H22 H 0.05353(8) 0.16558(8) -0.08587(9) 0.023 Uiso 1 calc R .
C23 C -0.07696(10) 0.35239(9) 0.03140(10) 0.0290(3) Uani 1 d . .
H23A H -0.10220(10) 0.39090(9) 0.05708(10) 0.044 Uiso 1 calc R .
H23B H -0.11894(10) 0.31888(9) -0.00847(10) 0.044 Uiso 1 calc R .
H23C H -0.04766(10) 0.38088(9) 0.00155(10) 0.044 Uiso 1 calc R .
C31 C 0.14670(10) 0.08002(10) -0.38626(9) 0.0295(3) Uani 1 d . .
H31A H 0.14385(10) 0.05803(10) -0.44035(9) 0.044 Uiso 1 calc R .
H31B H 0.14355(10) 0.13823(10) -0.38997(9) 0.044 Uiso 1 calc R .
H31C H 0.10143(10) 0.05953(10) -0.37272(9) 0.044 Uiso 1 calc R .
C32 C 0.23529(9) 0.08303(8) -0.24155(8) 0.0181(3) Uani 1 d . .
C33 C 0.18528(9) 0.13566(8) -0.22081(9) 0.0198(3) Uani 1 d . .
H33 H 0.13750(9) 0.15549(8) -0.26335(9) 0.024 Uiso 1 calc R .
C34 C 0.20563(8) 0.15916(8) -0.13730(8) 0.0187(3) Uani 1 d . .
H34 H 0.17209(8) 0.19604(8) -0.12340(8) 0.022 Uiso 1 calc R .
C35 C 0.27451(8) 0.12926(8) -0.07400(8) 0.0159(3) Uani 1 d . .
C36 C 0.32372(8) 0.07551(8) -0.09577(8) 0.0174(3) Uani 1 d . .
H36 H 0.37039(8) 0.05404(8) -0.05299(8) 0.021 Uiso 1 calc R .
C37 C 0.30523(9) 0.05332(8) -0.17867(9) 0.0179(3) Uani 1 d . .
H37 H 0.33988(9) 0.01804(8) -0.19289(9) 0.022 Uiso 1 calc R .
C38 C 0.29454(8) 0.20890(8) 0.04923(8) 0.0152(2) Uani 1 d . .
C39 C 0.27807(9) 0.28936(8) 0.00881(9) 0.0191(3) Uani 1 d . .
H39A H 0.26655(9) 0.28406(8) -0.05160(9) 0.029 Uiso 1 calc R .
H39B H 0.32558(9) 0.32351(8) 0.03455(9) 0.029 Uiso 1 calc R .
H39C H 0.23129(9) 0.31321(8) 0.01701(9) 0.029 Uiso 1 calc R .
C40 C 0.31377(8) 0.20262(8) 0.14218(8) 0.0147(2) Uani 1 d . .
C41 C 0.33729(8) 0.26604(8) 0.19869(9) 0.0182(3) Uani 1 d . .
H41 H 0.33998(8) 0.31860(8) 0.17940(9) 0.022 Uiso 1 calc R .
C42 C 0.35665(8) 0.25085(8) 0.28359(9) 0.0191(3) Uani 1 d . .
H42 H 0.37477(8) 0.29301(8) 0.32324(9) 0.023 Uiso 1 calc R .
C43 C 0.34976(8) 0.17469(8) 0.31095(8) 0.0167(3) Uani 1 d . .
H43 H 0.36338(8) 0.16384(8) 0.36911(8) 0.020 Uiso 1 calc R .
C44 C 0.32247(8) 0.11449(8) 0.25138(8) 0.0143(2) Uani 1 d . .
C45 C 0.30330(8) 0.03186(8) 0.27106(8) 0.0147(2) Uani 1 d . .
C46 C 0.31572(9) 0.01220(8) 0.36000(8) 0.0187(3) Uani 1 d . .
H46A H 0.30083(9) -0.04348(8) 0.36350(8) 0.028 Uiso 1 calc R .
H46B H 0.28173(9) 0.04694(8) 0.37909(8) 0.028 Uiso 1 calc R .
H46C H 0.37274(9) 0.02022(8) 0.39586(8) 0.028 Uiso 1 calc R .
C47 C 0.24661(8) -0.23439(8) 0.19622(9) 0.0193(3) Uani 1 d . .
H47 H 0.27236(8) -0.28062(8) 0.18607(9) 0.023 Uiso 1 calc R .
C48 C 0.28079(8) -0.16006(8) 0.19764(9) 0.0180(3) Uani 1 d . .
H48 H 0.32998(8) -0.15561(8) 0.18826(9) 0.022 Uiso 1 calc R .
C49 C 0.24394(8) -0.09186(8) 0.21263(8) 0.0162(3) Uani 1 d . .
C50 C 0.17184(8) -0.09886(8) 0.22691(9) 0.0202(3) Uani 1 d . .
H50 H 0.14648(8) -0.05257(8) 0.23755(9) 0.024 Uiso 1 calc R .
C51 C 0.13739(9) -0.17249(8) 0.22565(9) 0.0221(3) Uani 1 d . .
H51 H 0.08848(9) -0.17693(8) 0.23557(9) 0.027 Uiso 1 calc R .
C52 C 0.17465(8) -0.24117(8) 0.20966(9) 0.0185(3) Uani 1 d . .
C53 C 0.17551(9) -0.38305(8) 0.20425(10) 0.0265(3) Uani 1 d . .
H53A H 0.14101(9) -0.42853(8) 0.20422(10) 0.040 Uiso 1 calc R .
H53B H 0.22659(9) -0.38676(8) 0.25298(10) 0.040 Uiso 1 calc R .
H53C H 0.18667(9) -0.38342(8) 0.15233(10) 0.040 Uiso 1 calc R .
P1 P 0.51017(2) 0.19345(2) 0.55773(2) 0.01748(7) Uani 1 d . .
F1 F 0.57525(6) 0.13250(6) 0.61647(6) 0.0350(2) Uani 1 d . .
F2 F 0.44709(6) 0.12174(5) 0.52025(6) 0.0282(2) Uani 1 d . .
F3 F 0.54467(6) 0.18116(5) 0.48451(6) 0.0296(2) Uani 1 d . .
F4 F 0.57211(5) 0.26581(5) 0.59440(5) 0.0276(2) Uani 1 d . .
F5 F 0.47495(5) 0.20652(5) 0.63060(5) 0.0270(2) Uani 1 d . .
F6 F 0.44405(5) 0.25521(5) 0.49863(5) 0.0256(2) Uani 1 d . .
P2 P -0.07698(2) -0.42636(2) 0.15083(2) 0.01919(8) Uani 1 d . .
F10 F -0.05742(6) -0.51650(5) 0.18265(6) 0.0344(2) Uani 1 d . .
F11 F -0.09675(6) -0.33624(6) 0.11999(6) 0.0363(2) Uani 1 d . .
F12 F -0.02242(6) -0.43606(6) 0.09537(6) 0.0344(2) Uani 1 d . .
F13 F -0.15493(6) -0.45648(6) 0.07290(6) 0.0341(2) Uani 1 d . .
F14 F -0.00022(5) -0.39705(6) 0.22930(5) 0.0285(2) Uani 1 d . .
F15 F -0.13256(5) -0.41705(5) 0.20608(5) 0.0276(2) Uani 1 d . .

loop_
_atom_type_symbol
_atom_type_description
_atom_type_scat_dispersion_real
_atom_type_scat_dispersion_imag
_atom_type_scat_source
C C 0.0033 0.0016 'International Tables Vol C Tables 4.2.6.8 and 6.1.1.4'
H H 0.0000 0.0000 'International Tables Vol C Tables 4.2.6.8 and 6.1.1.4'
N N 0.0061 0.0033 'International Tables Vol C Tables 4.2.6.8 and 6.1.1.4'
O O 0.0106 0.0060 'International Tables Vol C Tables 4.2.6.8 and 6.1.1.4'
F F 0.0171 0.0103 'International Tables Vol C Tables 4.2.6.8 and 6.1.1.4'
P P 0.1023 0.0942 'International Tables Vol C Tables 4.2.6.8 and 6.1.1.4'
Cu Cu 0.3201 1.2651 'International Tables Vol C Tables 4.2.6.8 and 6.1.1.4'

loop_
_geom_angle_atom_site_label_1
_geom_angle_atom_site_label_2
_geom_angle_atom_site_label_3
_geom_angle
_geom_angle_site_symmetry_1
_geom_angle_site_symmetry_3
_geom_angle_publ_flag
N2 Cu1 N5 178.28(5) . . ?
N2 Cu1 N1 77.65(4) . . ?
N5 Cu1 N1 100.78(4) . . ?
N2 Cu1 N3 78.16(4) . . ?
N5 Cu1 N3 103.45(4) . . ?
N1 Cu1 N3 155.62(4) . . ?
N2 Cu1 N6 101.93(4) . . ?
N5 Cu1 N6 77.22(4) . . ?
N1 Cu1 N6 87.43(4) . . ?
N3 Cu1 N6 100.53(4) . . ?
N2 Cu1 N4 104.50(4) . . ?
N5 Cu1 N4 76.36(4) . . ?
N1 Cu1 N4 98.01(4) . . ?
N3 Cu1 N4 85.11(4) . . ?
N6 Cu1 N4 153.58(4) . . ?
C2 O1 C1 117.13(11) . . ?
C20 O2 C23 117.45(11) . . ?
C32 O3 C31 116.88(11) . . ?
C52 O4 C53 117.31(11) . . ?
C8 N1 C5 123.29(12) . . ?
C8 N1 Cu1 113.49(9) . . ?
C5 N1 Cu1 122.05(9) . . ?
C10 N2 C14 121.70(11) . . ?
C10 N2 Cu1 119.12(9) . . ?
C14 N2 Cu1 119.07(9) . . ?
C15 N3 C17 123.08(11) . . ?
C15 N3 Cu1 113.42(9) . . ?
C17 N3 Cu1 123.25(8) . . ?
C38 N4 C35 125.92(11) . . ?
C38 N4 Cu1 112.11(9) . . ?
C35 N4 Cu1 118.41(8) . . ?
C40 N5 C44 121.25(11) . . ?
C40 N5 Cu1 119.90(9) . . ?
C44 N5 Cu1 118.77(9) . . ?
C45 N6 C49 121.99(11) . . ?
C45 N6 Cu1 112.90(9) . . ?
C49 N6 Cu1 125.06(8) . . ?
O1 C2 C3 124.18(12) . . ?
O1 C2 C7 115.54(12) . . ?
C3 C2 C7 120.28(13) . . ?
C2 C3 C4 119.37(13) . . ?
C5 C4 C3 120.32(13) . . ?
C4 C5 C6 119.71(12) . . ?
C4 C5 N1 121.48(12) . . ?
C6 C5 N1 118.42(12) . . ?
C7 C6 C5 120.19(12) . . ?
C6 C7 C2 120.10(13) . . ?
N1 C8 C10 114.61(12) . . ?
N1 C8 C9 126.44(13) . . ?
C10 C8 C9 118.95(12) . . ?
N2 C10 C11 120.85(12) . . ?
N2 C10 C8 114.28(11) . . ?
C11 C10 C8 124.86(12) . . ?
C12 C11 C10 118.13(13) . . ?
C11 C12 C13 120.42(13) . . ?
C14 C13 C12 118.44(13) . . ?
N2 C14 C13 120.43(13) . . ?
N2 C14 C15 114.47(11) . . ?
C13 C14 C15 125.09(12) . . ?
N3 C15 C16 126.96(12) . . ?
N3 C15 C14 114.56(12) . . ?
C16 C15 C14 118.46(11) . . ?
C22 C17 C18 118.75(12) . . ?
C22 C17 N3 124.55(12) . . ?
C18 C17 N3 116.68(11) . . ?
C19 C18 C17 120.78(13) . . ?
C18 C19 C20 120.02(13) . . ?
O2 C20 C21 124.53(13) . . ?
O2 C20 C19 115.46(12) . . ?
C21 C20 C19 120.01(13) . . ?
C20 C21 C22 119.55(13) . . ?
C21 C22 C17 120.75(13) . . ?
O3 C32 C33 124.53(13) . . ?
O3 C32 C37 115.41(12) . . ?
C33 C32 C37 120.06(12) . . ?
C32 C33 C34 119.67(13) . . ?
C35 C34 C33 120.81(13) . . ?
C34 C35 C36 118.81(12) . . ?
C34 C35 N4 124.05(12) . . ?
C36 C35 N4 116.64(12) . . ?
C37 C36 C35 120.87(12) . . ?
C36 C37 C32 119.74(13) . . ?
N4 C38 C39 127.58(12) . . ?
N4 C38 C40 113.64(11) . . ?
C39 C38 C40 118.77(11) . . ?
N5 C40 C41 120.35(12) . . ?
N5 C40 C38 114.74(11) . . ?
C41 C40 C38 124.91(12) . . ?
C42 C41 C40 118.65(12) . . ?
C43 C42 C41 120.41(12) . . ?
C42 C43 C44 118.42(12) . . ?
N5 C44 C43 120.81(12) . . ?
N5 C44 C45 115.23(11) . . ?
C43 C44 C45 123.82(12) . . ?
N6 C45 C46 126.83(12) . . ?
N6 C45 C44 114.76(11) . . ?
C46 C45 C44 118.39(11) . . ?
C48 C47 C52 119.84(12) . . ?
C47 C48 C49 120.76(13) . . ?
C48 C49 C50 119.33(12) . . ?
C48 C49 N6 120.65(12) . . ?
C50 C49 N6 119.84(12) . . ?
C51 C50 C49 120.35(13) . . ?
C50 C51 C52 119.99(13) . . ?
O4 C52 C47 125.14(12) . . ?
O4 C52 C51 115.13(12) . . ?
C47 C52 C51 119.73(12) . . ?
F1 P1 F3 90.57(5) . . ?
F1 P1 F4 90.46(5) . . ?
F3 P1 F4 89.75(5) . . ?
F1 P1 F5 90.03(5) . . ?
F3 P1 F5 179.39(5) . . ?
F4 P1 F5 90.17(5) . . ?
F1 P1 F2 90.32(5) . . ?
F3 P1 F2 90.34(5) . . ?
F4 P1 F2 179.21(5) . . ?
F5 P1 F2 89.73(5) . . ?
F1 P1 F6 179.69(5) . . ?
F3 P1 F6 89.73(5) . . ?
F4 P1 F6 89.57(5) . . ?
F5 P1 F6 89.66(5) . . ?
F2 P1 F6 89.65(5) . . ?
F14 P2 F11 89.98(5) . . ?
F14 P2 F12 90.68(5) . . ?
F11 P2 F12 90.47(5) . . ?
F14 P2 F10 89.78(5) . . ?
F11 P2 F10 179.36(6) . . ?
F12 P2 F10 90.13(5) . . ?
F14 P2 F13 179.03(5) . . ?
F11 P2 F13 90.49(6) . . ?
F12 P2 F13 90.17(5) . . ?
F10 P2 F13 89.74(6) . . ?
F14 P2 F15 89.81(5) . . ?
F11 P2 F15 89.66(5) . . ?
F12 P2 F15 179.49(5) . . ?
F10 P2 F15 89.75(5) . . ?
F13 P2 F15 89.34(5) . . ?

loop_
_geom_bond_atom_site_label_1
_geom_bond_atom_site_label_2
_geom_bond_distance
_geom_bond_site_symmetry_2
_geom_bond_publ_flag
Cu1 N2 1.9419(11) . ?
Cu1 N5 1.9561(11) . ?
Cu1 N1 2.1588(11) . ?
Cu1 N3 2.1626(11) . ?
Cu1 N6 2.2133(11) . ?
Cu1 N4 2.2331(11) . ?
O1 C2 1.373(2) . ?
O1 C1 1.427(2) . ?
O2 C20 1.365(2) . ?
O2 C23 1.429(2) . ?
O3 C32 1.369(2) . ?
O3 C31 1.435(2) . ?
O4 C52 1.363(2) . ?
O4 C53 1.430(2) . ?
N1 C8 1.284(2) . ?
N1 C5 1.427(2) . ?
N2 C10 1.338(2) . ?
N2 C14 1.344(2) . ?
N3 C15 1.292(2) . ?
N3 C17 1.424(2) . ?
N4 C38 1.283(2) . ?
N4 C35 1.421(2) . ?
N5 C40 1.342(2) . ?
N5 C44 1.347(2) . ?
N6 C45 1.284(2) . ?
N6 C49 1.432(2) . ?
C2 C3 1.391(2) . ?
C2 C7 1.394(2) . ?
C3 C4 1.397(2) . ?
C4 C5 1.391(2) . ?
C5 C6 1.395(2) . ?
C6 C7 1.381(2) . ?
C8 C10 1.490(2) . ?
C8 C9 1.496(2) . ?
C10 C11 1.393(2) . ?
C11 C12 1.391(2) . ?
C12 C13 1.392(2) . ?
C13 C14 1.392(2) . ?
C14 C15 1.496(2) . ?
C15 C16 1.493(2) . ?
C17 C22 1.394(2) . ?
C17 C18 1.399(2) . ?
C18 C19 1.377(2) . ?
C19 C20 1.395(2) . ?
C20 C21 1.391(2) . ?
C21 C22 1.393(2) . ?
C32 C33 1.391(2) . ?
C32 C37 1.399(2) . ?
C33 C34 1.394(2) . ?
C34 C35 1.392(2) . ?
C35 C36 1.401(2) . ?
C36 C37 1.383(2) . ?
C38 C39 1.497(2) . ?
C38 C40 1.501(2) . ?
C40 C41 1.394(2) . ?
C41 C42 1.386(2) . ?
C42 C43 1.383(2) . ?
C43 C44 1.389(2) . ?
C44 C45 1.497(2) . ?
C45 C46 1.491(2) . ?
C47 C48 1.385(2) . ?
C47 C52 1.388(2) . ?
C48 C49 1.391(2) . ?
C49 C50 1.398(2) . ?
C50 C51 1.377(2) . ?
C51 C52 1.407(2) . ?
P1 F1 1.5913(9) . ?
P1 F3 1.6009(9) . ?
P1 F4 1.6032(9) . ?
P1 F5 1.6057(9) . ?
P1 F2 1.6081(9) . ?
P1 F6 1.6113(9) . ?
P2 F14 1.5950(9) . ?
P2 F11 1.5985(10) . ?
P2 F12 1.5991(9) . ?
P2 F10 1.6026(10) . ?
P2 F13 1.6060(10) . ?
P2 F15 1.6106(9) . ?
